data_4121548
loop_
_publ_author_name
'Martin, David P.'
'Blachly, Patrick G.'
'Marts, Amy R.'
'Woodruff, Tessa M.'
'de Oliveira, C\'esar A F'
'McCammon, J. Andrew'
'Tierney, David L.'
'Cohen, Seth M.'

_publ_section_title
;
 'Unconventional' coordination chemistry by metal chelating fragments in a
 metalloprotein active site.
;
_journal_issue 14
_journal_name_full 'Journal of the American Chemical Society'
_journal_page_first 5400
_journal_page_last 5406
_journal_paper_doi 10.1021/ja500616m
_journal_volume 136
_journal_year 2014
_chemical_formula_sum 'C49 H46 B N8 O2 S Zn'
_chemical_formula_weight 887.18
_chemical_name_systematic
; 
 ? 
;
_space_group_IT_number 2
_symmetry_cell_setting triclinic
_symmetry_space_group_name_Hall '-P 1'
_symmetry_space_group_name_H-M 'P -1'
_atom_sites_solution_hydrogens geom
_atom_sites_solution_primary direct
_atom_sites_solution_secondary difmap
_audit_creation_method SHELXL-97
_cell_angle_alpha 74.605(4)
_cell_angle_beta 82.289(5)
_cell_angle_gamma 89.169(4)
_cell_formula_units_Z 2
_cell_length_a 9.5999(8)
_cell_length_b 13.3486(10)
_cell_length_c 17.8637(15)
_cell_measurement_reflns_used 8094
_cell_measurement_temperature 100(2)
_cell_measurement_theta_max 24.59
_cell_measurement_theta_min 2.22
_cell_volume 2186.5(3)
_computing_structure_refinement 'SHELXL-97 (Sheldrick, 1997)'
_computing_structure_solution 'SHELXS-97 (Sheldrick, 1990)'
_diffrn_ambient_temperature 100(2)
_diffrn_measured_fraction_theta_full 0.981
_diffrn_measured_fraction_theta_max 0.981
_diffrn_measurement_device_type 'Bruker APEX-II CCD'
_diffrn_measurement_method '\f and \w scans'
_diffrn_radiation_monochromator graphite
_diffrn_radiation_source 'fine-focus sealed tube'
_diffrn_radiation_type MoK\a
_diffrn_radiation_wavelength 0.71073
_diffrn_reflns_av_R_equivalents 0.0408
_diffrn_reflns_av_sigmaI/netI 0.0425
_diffrn_reflns_limit_h_max 11
_diffrn_reflns_limit_h_min -11
_diffrn_reflns_limit_k_max 15
_diffrn_reflns_limit_k_min -15
_diffrn_reflns_limit_l_max 20
_diffrn_reflns_limit_l_min -21
_diffrn_reflns_number 27562
_diffrn_reflns_theta_full 24.83
_diffrn_reflns_theta_max 24.83
_diffrn_reflns_theta_min 1.19
_exptl_absorpt_coefficient_mu 0.660
_exptl_absorpt_correction_T_max 0.7451
_exptl_absorpt_correction_T_min 0.6783
_exptl_absorpt_correction_type multi-scan
_exptl_absorpt_process_details SADABS
_exptl_crystal_colour yellow
_exptl_crystal_density_diffrn 1.349
_exptl_crystal_density_method 'not measured'
_exptl_crystal_description block
_exptl_crystal_F_000 926
_exptl_crystal_size_max 0.2
_exptl_crystal_size_mid 0.15
_exptl_crystal_size_min 0.15
_refine_diff_density_max 0.967
_refine_diff_density_min -0.468
_refine_diff_density_rms 0.128
_refine_ls_extinction_method none
_refine_ls_goodness_of_fit_ref 1.121
_refine_ls_hydrogen_treatment mixed
_refine_ls_matrix_type full
_refine_ls_number_parameters 564
_refine_ls_number_reflns 7427
_refine_ls_number_restraints 0
_refine_ls_restrained_S_all 1.121
_refine_ls_R_factor_all 0.0554
_refine_ls_R_factor_gt 0.0401
_refine_ls_shift/su_max 0.003
_refine_ls_shift/su_mean 0.000
_refine_ls_structure_factor_coef Fsqd
_refine_ls_weighting_details 'calc w=1/[\s^2^(Fo^2^)+(0.0718P)^2^+0.4526P] where P=(Fo^2^+2Fc^2^)/3'
_refine_ls_weighting_scheme calc
_refine_ls_wR_factor_gt 0.1069
_refine_ls_wR_factor_ref 0.1246
_reflns_number_gt 6099
_reflns_number_total 7427
_reflns_threshold_expression >2sigma(I)
_cod_data_source_file ja500616m_si_001.cif
_cod_data_source_block dpm_mrd12
_cod_depositor_comments
;
The following automatic conversions were performed:

'_symmetry_cell_setting' value 'Triclinic' changed to 'triclinic'
according to
/usr/data/users/saulius/automatic-downloads/rss-feeds/ACS/lib/dictionaries/cif_core.dic
dictionary named 'cif_core.dic' version 2.4.2 from 2011-04-26.

Automatic conversion script
Id: cif_fix_values 2281 2013-09-26 08:29:07Z andrius 

 Adding full bibliography for 4121548.cif.
;
_cod_original_sg_symbol_H-M P-1
_cod_database_code 4121548

loop_
_symmetry_equiv_pos_as_xyz
'x, y, z'
'-x, -y, -z'

loop_
_atom_site_label
_atom_site_type_symbol
_atom_site_fract_x
_atom_site_fract_y
_atom_site_fract_z
_atom_site_U_iso_or_equiv
_atom_site_adp_type
_atom_site_occupancy
_atom_site_symmetry_multiplicity
_atom_site_calc_flag
_atom_site_refinement_flags
Zn1 Zn 0.06048(3) 0.29947(2) 0.249716(18) 0.01695(12) Uani 1 1 d .
O2 O -0.0076(2) 0.22651(13) 0.36740(11) 0.0198(4) Uani 1 1 d .
S2 S 0.22728(8) 0.16755(5) 0.25990(4) 0.02122(18) Uani 1 1 d .
C41 C 0.0639(3) 0.1221(2) 0.48255(17) 0.0225(6) Uani 1 1 d .
H41 H -0.0082 0.1479 0.5119 0.027 Uiso 1 1 calc R
O1 O 0.1487(2) 0.05084(14) 0.52095(11) 0.0245(5) Uani 1 1 d .
N4 N 0.0714(2) 0.43787(16) 0.28143(13) 0.0196(5) Uani 1 1 d .
N3 N -0.0021(3) 0.51892(16) 0.24185(13) 0.0212(5) Uani 1 1 d .
N5 N -0.1787(2) 0.41833(16) 0.19545(13) 0.0194(5) Uani 1 1 d .
N2 N 0.1206(2) 0.38909(17) 0.12850(13) 0.0204(5) Uani 1 1 d .
C11 C -0.0761(4) 0.6982(2) 0.24623(19) 0.0334(8) Uani 1 1 d .
H11A H -0.0404 0.7270 0.1920 0.050 Uiso 1 1 calc R
H11B H -0.0572 0.7459 0.2756 0.050 Uiso 1 1 calc R
H11C H -0.1757 0.6861 0.2515 0.050 Uiso 1 1 calc R
C31 C 0.3096(3) -0.4612(2) 0.61166(17) 0.0302(7) Uani 1 1 d .
H31A H 0.2976 -0.5309 0.6080 0.045 Uiso 1 1 calc R
H31B H 0.2422 -0.4490 0.6530 0.045 Uiso 1 1 calc R
H31C H 0.4029 -0.4517 0.6228 0.045 Uiso 1 1 calc R
C33 C 0.3494(3) -0.3763(2) 0.46051(18) 0.0270(7) Uani 1 1 d .
H33 H 0.4172 -0.4186 0.4433 0.032 Uiso 1 1 calc R
N7 N 0.1966(3) -0.30903(18) 0.53217(14) 0.0282(6) Uani 1 1 d .
H7A H 0.1444 -0.2993 0.5725 0.034 Uiso 1 1 calc R
N6 N -0.1430(2) 0.31539(16) 0.21897(13) 0.0176(5) Uani 1 1 d .
C3 C 0.2306(3) 0.4945(2) 0.01764(17) 0.0246(7) Uani 1 1 d .
H3 H 0.2951 0.5195 -0.0271 0.029 Uiso 1 1 calc R
C5 C 0.3127(3) 0.3062(2) 0.06244(16) 0.0237(7) Uani 1 1 d .
C10 C 0.2515(3) 0.2094(2) 0.07162(18) 0.0292(7) Uani 1 1 d .
H10 H 0.1548 0.1997 0.0854 0.035 Uiso 1 1 calc R
C6 C 0.4572(3) 0.3186(3) 0.0402(2) 0.0372(8) Uani 1 1 d .
H6 H 0.4997 0.3835 0.0318 0.045 Uiso 1 1 calc R
C32 C 0.2879(3) -0.3864(2) 0.53596(17) 0.0229(7) Uani 1 1 d .
C45 C 0.2543(3) 0.0107(2) 0.48119(18) 0.0233(7) Uani 1 1 d .
C44 C 0.2772(3) 0.0437(2) 0.40186(17) 0.0231(7) Uani 1 1 d .
H44 H 0.3500 0.0152 0.3748 0.028 Uiso 1 1 calc R
C43 C 0.1940(3) 0.1196(2) 0.35946(16) 0.0194(6) Uani 1 1 d .
C46 C 0.3326(3) -0.0679(2) 0.53393(19) 0.0313(8) Uani 1 1 d .
H46A H 0.3773 -0.0353 0.5666 0.047 Uiso 1 1 calc R
H46B H 0.4027 -0.0977 0.5032 0.047 Uiso 1 1 calc R
H46C H 0.2686 -0.1216 0.5662 0.047 Uiso 1 1 calc R
C14 C 0.1118(3) 0.4660(2) 0.34206(16) 0.0210(6) Uani 1 1 d .
C13 C 0.0644(3) 0.5654(2) 0.34128(17) 0.0245(7) Uani 1 1 d .
H13 H 0.0775 0.6028 0.3770 0.029 Uiso 1 1 calc R
C12 C -0.0055(3) 0.5970(2) 0.27695(18) 0.0247(7) Uani 1 1 d .
B1 B -0.0660(4) 0.5076(2) 0.17041(19) 0.0230(7) Uani 1 1 d .
H1 H -0.1092 0.5729 0.1459 0.028 Uiso 1 1 calc R
C24 C -0.2613(3) 0.2591(2) 0.22736(15) 0.0177(6) Uani 1 1 d .
C25 C -0.2660(3) 0.1437(2) 0.24818(16) 0.0195(6) Uani 1 1 d .
C26 C -0.3903(3) 0.0943(2) 0.24378(19) 0.0291(7) Uani 1 1 d .
H26 H -0.4671 0.1337 0.2280 0.035 Uiso 1 1 calc R
C27 C -0.3999(3) -0.0126(2) 0.2627(2) 0.0342(8) Uani 1 1 d .
H27 H -0.4835 -0.0450 0.2601 0.041 Uiso 1 1 calc R
C28 C -0.2868(3) -0.0719(2) 0.28553(19) 0.0313(8) Uani 1 1 d .
H28 H -0.2940 -0.1441 0.2983 0.038 Uiso 1 1 calc R
C29 C -0.1636(3) -0.0241(2) 0.2893(2) 0.0323(8) Uani 1 1 d .
H29 H -0.0869 -0.0638 0.3049 0.039 Uiso 1 1 calc R
C30 C -0.1533(3) 0.0831(2) 0.26997(19) 0.0274(7) Uani 1 1 d .
H30 H -0.0687 0.1150 0.2717 0.033 Uiso 1 1 calc R
C23 C -0.3734(3) 0.3258(2) 0.21112(16) 0.0216(6) Uani 1 1 d .
H23 H -0.4668 0.3066 0.2130 0.026 Uiso 1 1 calc R
C22 C -0.3193(3) 0.4245(2) 0.19196(16) 0.0203(6) Uani 1 1 d .
C21 C -0.3953(3) 0.5252(2) 0.17424(18) 0.0291(7) Uani 1 1 d .
H21A H -0.3872 0.5599 0.2142 0.044 Uiso 1 1 calc R
H21B H -0.4927 0.5117 0.1729 0.044 Uiso 1 1 calc R
H21C H -0.3545 0.5685 0.1243 0.044 Uiso 1 1 calc R
N1 N 0.0538(3) 0.48267(17) 0.11205(13) 0.0220(5) Uani 1 1 d .
C4 C 0.2265(3) 0.3957(2) 0.07005(16) 0.0217(6) Uani 1 1 d .
C2 C 0.1199(3) 0.5471(2) 0.04552(16) 0.0232(7) Uani 1 1 d .
C1 C 0.0729(4) 0.6553(2) 0.01175(18) 0.0307(7) Uani 1 1 d .
H1A H 0.0933 0.6988 0.0441 0.046 Uiso 1 1 calc R
H1B H -0.0264 0.6542 0.0097 0.046 Uiso 1 1 calc R
H1C H 0.1218 0.6822 -0.0402 0.046 Uiso 1 1 calc R
C9 C 0.3338(4) 0.1271(3) 0.06043(19) 0.0375(8) Uani 1 1 d .
H9 H 0.2920 0.0626 0.0662 0.045 Uiso 1 1 calc R
C8 C 0.4779(4) 0.1406(3) 0.04063(19) 0.0398(9) Uani 1 1 d .
H8 H 0.5332 0.0848 0.0344 0.048 Uiso 1 1 calc R
C7 C 0.5385(4) 0.2355(3) 0.0303(2) 0.0463(10) Uani 1 1 d .
H7 H 0.6353 0.2446 0.0166 0.056 Uiso 1 1 calc R
C15 C 0.1971(3) 0.3973(2) 0.39660(17) 0.0235(7) Uani 1 1 d .
C16 C 0.1593(4) 0.3790(2) 0.47698(18) 0.0324(8) Uani 1 1 d .
H16 H 0.0813 0.4113 0.4963 0.039 Uiso 1 1 calc R
C17 C 0.2371(4) 0.3132(2) 0.52823(19) 0.0384(9) Uani 1 1 d .
H17 H 0.2103 0.3004 0.5820 0.046 Uiso 1 1 calc R
C18 C 0.3542(4) 0.2663(2) 0.5003(2) 0.0369(8) Uani 1 1 d .
H18 H 0.4066 0.2224 0.5350 0.044 Uiso 1 1 calc R
C19 C 0.3933(3) 0.2846(2) 0.4209(2) 0.0308(7) Uani 1 1 d .
H19 H 0.4724 0.2532 0.4018 0.037 Uiso 1 1 calc R
C20 C 0.3149(3) 0.3498(2) 0.36928(18) 0.0252(7) Uani 1 1 d .
H20 H 0.3418 0.3620 0.3156 0.030 Uiso 1 1 calc R
C47 C 0.8999(8) 1.0427(4) 0.0454(3) 0.101(2) Uani 1 1 d .
H47 H 0.8303 1.0709 0.0746 0.121 Uiso 1 1 calc R
C48 C 0.9742(7) 0.9705(4) 0.0783(3) 0.0890(18) Uani 1 1 d .
H48 H 0.9626 0.9485 0.1327 0.107 Uiso 1 1 calc R
C49 C 1.0761(7) 0.9210(4) 0.0347(4) 0.0950(19) Uani 1 1 d .
H49 H 1.1255 0.8648 0.0604 0.114 Uiso 1 1 calc R
C34 C 0.2890(3) -0.2885(2) 0.41421(17) 0.0220(6) Uani 1 1 d .
C35 C 0.3133(3) -0.2417(2) 0.32979(17) 0.0239(7) Uani 1 1 d .
C40 C 0.2388(3) -0.1547(2) 0.29553(18) 0.0279(7) Uani 1 1 d .
H40 H 0.1747 -0.1258 0.3273 0.034 Uiso 1 1 calc R
C39 C 0.2578(4) -0.1112(3) 0.2168(2) 0.0391(9) Uani 1 1 d .
H39 H 0.2065 -0.0535 0.1954 0.047 Uiso 1 1 calc R
C38 C 0.3531(5) -0.1525(3) 0.1684(2) 0.0519(11) Uani 1 1 d .
H38 H 0.3664 -0.1226 0.1146 0.062 Uiso 1 1 calc R
C37 C 0.4279(5) -0.2378(3) 0.2004(2) 0.0581(12) Uani 1 1 d .
H37 H 0.4915 -0.2661 0.1680 0.070 Uiso 1 1 calc R
C36 C 0.4094(4) -0.2820(3) 0.28028(19) 0.0428(9) Uani 1 1 d .
H36 H 0.4616 -0.3393 0.3013 0.051 Uiso 1 1 calc R
N8 N 0.1945(3) -0.24767(19) 0.45867(15) 0.0306(6) Uani 1 1 d .
C42 C 0.0783(3) 0.15860(19) 0.40254(16) 0.0180(6) Uani 1 1 d .

loop_
_atom_site_aniso_label
_atom_site_aniso_U_11
_atom_site_aniso_U_22
_atom_site_aniso_U_33
_atom_site_aniso_U_23
_atom_site_aniso_U_13
_atom_site_aniso_U_12
Zn1 0.0178(2) 0.01831(18) 0.01303(19) -0.00239(13) 0.00033(13) 0.00216(13)
O2 0.0208(11) 0.0197(10) 0.0156(10) -0.0009(8) 0.0018(8) 0.0038(8)
S2 0.0186(4) 0.0283(4) 0.0151(4) -0.0041(3) -0.0004(3) 0.0063(3)
C41 0.0210(16) 0.0209(14) 0.0220(16) -0.0016(12) 0.0015(13) 0.0035(12)
O1 0.0262(12) 0.0249(10) 0.0177(11) 0.0011(8) -0.0006(9) -0.0002(9)
N4 0.0243(14) 0.0172(11) 0.0154(13) -0.0017(9) -0.0015(10) 0.0003(10)
N3 0.0268(14) 0.0157(11) 0.0180(13) -0.0010(10) 0.0012(11) -0.0003(10)
N5 0.0242(14) 0.0172(11) 0.0145(12) -0.0018(9) -0.0005(10) 0.0069(10)
N2 0.0228(14) 0.0217(12) 0.0149(13) -0.0030(10) -0.0002(11) -0.0002(10)
C11 0.048(2) 0.0197(15) 0.0325(19) -0.0062(13) -0.0063(16) 0.0042(14)
C31 0.0302(18) 0.0396(18) 0.0198(17) -0.0089(14) 0.0019(14) -0.0006(14)
C33 0.0260(17) 0.0315(16) 0.0229(17) -0.0085(13) 0.0010(14) 0.0083(13)
N7 0.0348(16) 0.0276(13) 0.0179(14) -0.0054(11) 0.0101(12) 0.0014(11)
N6 0.0191(13) 0.0163(11) 0.0158(12) -0.0024(9) -0.0014(10) 0.0041(9)
C3 0.0261(17) 0.0299(16) 0.0145(15) -0.0011(12) 0.0001(13) -0.0129(13)
C5 0.0249(17) 0.0365(17) 0.0083(14) -0.0046(12) -0.0002(12) -0.0012(13)
C10 0.0272(18) 0.0338(17) 0.0227(17) -0.0056(13) 0.0076(14) -0.0028(14)
C6 0.0230(18) 0.051(2) 0.039(2) -0.0183(17) 0.0034(15) -0.0062(15)
C32 0.0206(16) 0.0269(15) 0.0228(17) -0.0099(13) -0.0018(13) -0.0045(12)
C45 0.0185(16) 0.0225(14) 0.0264(17) -0.0028(12) -0.0014(13) -0.0007(12)
C44 0.0196(16) 0.0254(15) 0.0236(17) -0.0062(12) -0.0020(13) 0.0028(12)
C43 0.0187(15) 0.0202(14) 0.0185(15) -0.0048(11) -0.0005(12) -0.0022(11)
C46 0.0283(18) 0.0315(17) 0.0279(18) 0.0038(14) -0.0063(15) 0.0020(14)
C14 0.0241(16) 0.0230(14) 0.0138(15) -0.0032(11) 0.0021(12) -0.0067(12)
C13 0.0304(18) 0.0210(15) 0.0222(16) -0.0076(12) 0.0006(14) -0.0039(12)
C12 0.0285(17) 0.0185(14) 0.0251(17) -0.0050(12) 0.0025(14) -0.0033(12)
B1 0.0257(19) 0.0215(16) 0.0192(18) -0.0014(13) -0.0031(15) 0.0045(14)
C24 0.0190(15) 0.0227(14) 0.0113(14) -0.0061(11) 0.0012(11) 0.0058(12)
C25 0.0195(16) 0.0241(14) 0.0140(15) -0.0056(12) 0.0018(12) 0.0020(12)
C26 0.0172(16) 0.0261(16) 0.041(2) -0.0044(14) -0.0014(14) 0.0018(12)
C27 0.0208(17) 0.0283(17) 0.052(2) -0.0105(15) 0.0003(16) -0.0051(13)
C28 0.036(2) 0.0209(15) 0.0350(19) -0.0058(13) -0.0004(15) -0.0004(14)
C29 0.0305(19) 0.0262(16) 0.042(2) -0.0087(14) -0.0133(16) 0.0091(14)
C30 0.0204(16) 0.0243(15) 0.040(2) -0.0110(14) -0.0093(14) 0.0034(12)
C23 0.0179(16) 0.0309(16) 0.0148(15) -0.0057(12) 0.0006(12) 0.0044(12)
C22 0.0240(17) 0.0253(15) 0.0108(14) -0.0043(11) -0.0010(12) 0.0091(12)
C21 0.0337(19) 0.0295(16) 0.0227(17) -0.0052(13) -0.0041(14) 0.0155(14)
N1 0.0282(14) 0.0209(12) 0.0140(13) 0.0002(10) -0.0018(11) -0.0004(10)
C4 0.0220(16) 0.0305(15) 0.0124(15) -0.0059(12) 0.0001(12) -0.0069(12)
C2 0.0287(18) 0.0240(15) 0.0144(15) -0.0003(12) -0.0033(13) -0.0097(13)
C1 0.038(2) 0.0285(16) 0.0202(17) 0.0034(13) -0.0058(15) -0.0083(14)
C9 0.047(2) 0.0342(18) 0.0273(19) -0.0072(14) 0.0087(16) 0.0009(16)
C8 0.043(2) 0.051(2) 0.0250(19) -0.0129(16) 0.0030(16) 0.0167(18)
C7 0.0209(19) 0.071(3) 0.050(2) -0.024(2) 0.0033(17) 0.0037(18)
C15 0.0301(18) 0.0193(14) 0.0212(16) -0.0055(12) -0.0025(13) -0.0064(12)
C16 0.046(2) 0.0300(17) 0.0227(18) -0.0105(14) -0.0029(15) 0.0030(15)
C17 0.067(3) 0.0318(17) 0.0187(17) -0.0080(14) -0.0094(17) 0.0006(17)
C18 0.050(2) 0.0279(17) 0.035(2) -0.0046(15) -0.0215(18) -0.0012(15)
C19 0.0248(18) 0.0304(17) 0.038(2) -0.0077(14) -0.0113(15) -0.0024(13)
C20 0.0271(17) 0.0264(15) 0.0216(17) -0.0054(13) -0.0029(13) -0.0061(13)
C47 0.197(7) 0.059(3) 0.062(4) -0.023(3) -0.063(4) 0.034(4)
C48 0.128(5) 0.082(4) 0.061(3) -0.030(3) -0.001(3) -0.015(4)
C49 0.126(5) 0.058(3) 0.110(5) -0.031(3) -0.030(4) 0.005(3)
C34 0.0186(16) 0.0261(15) 0.0221(16) -0.0101(12) 0.0025(13) -0.0046(12)
C35 0.0272(17) 0.0229(15) 0.0218(17) -0.0086(12) 0.0017(13) -0.0024(12)
C40 0.0265(18) 0.0323(17) 0.0255(18) -0.0114(14) 0.0018(14) 0.0007(13)
C39 0.053(2) 0.0361(18) 0.0274(19) -0.0072(15) -0.0068(17) 0.0131(16)
C38 0.087(3) 0.041(2) 0.0215(19) -0.0053(16) 0.003(2) 0.020(2)
C37 0.096(3) 0.044(2) 0.025(2) -0.0082(16) 0.017(2) 0.029(2)
C36 0.068(3) 0.0308(17) 0.0224(18) -0.0023(14) 0.0078(17) 0.0196(17)
N8 0.0353(16) 0.0290(13) 0.0237(15) -0.0061(11) 0.0067(12) 0.0040(12)
C42 0.0203(15) 0.0154(13) 0.0169(15) -0.0025(11) -0.0002(12) -0.0036(11)

loop_
_atom_type_symbol
_atom_type_description
_atom_type_scat_dispersion_real
_atom_type_scat_dispersion_imag
_atom_type_scat_source
C C 0.0033 0.0016 'International Tables Vol C Tables 4.2.6.8 and 6.1.1.4'
H H 0.0000 0.0000 'International Tables Vol C Tables 4.2.6.8 and 6.1.1.4'
N N 0.0061 0.0033 'International Tables Vol C Tables 4.2.6.8 and 6.1.1.4'
O O 0.0106 0.0060 'International Tables Vol C Tables 4.2.6.8 and 6.1.1.4'
B B 0.0013 0.0007 'International Tables Vol C Tables 4.2.6.8 and 6.1.1.4'
S S 0.1246 0.1234 'International Tables Vol C Tables 4.2.6.8 and 6.1.1.4'
Zn Zn 0.2839 1.4301 'International Tables Vol C Tables 4.2.6.8 and 6.1.1.4'

loop_
_geom_angle_atom_site_label_1
_geom_angle_atom_site_label_2
_geom_angle_atom_site_label_3
_geom_angle
_geom_angle_site_symmetry_1
_geom_angle_site_symmetry_3
N4 Zn1 O2 87.77(8) . .
N4 Zn1 N6 97.53(9) . .
O2 Zn1 N6 93.97(8) . .
N4 Zn1 N2 87.57(9) . .
O2 Zn1 N2 174.40(7) . .
N6 Zn1 N2 83.56(9) . .
N4 Zn1 S2 127.77(7) . .
O2 Zn1 S2 84.72(5) . .
N6 Zn1 S2 134.49(6) . .
N2 Zn1 S2 100.61(6) . .
C42 O2 Zn1 115.37(16) . .
C43 S2 Zn1 96.34(10) . .
O1 C41 C42 123.5(3) . .
O1 C41 H41 118.3 . .
C42 C41 H41 118.3 . .
C45 O1 C41 120.6(2) . .
C14 N4 N3 106.8(2) . .
C14 N4 Zn1 135.59(19) . .
N3 N4 Zn1 116.27(17) . .
C12 N3 N4 109.8(2) . .
C12 N3 B1 131.6(2) . .
N4 N3 B1 118.6(2) . .
C22 N5 N6 109.4(2) . .
C22 N5 B1 128.5(2) . .
N6 N5 B1 121.9(2) . .
C4 N2 N1 106.4(2) . .
C4 N2 Zn1 139.1(2) . .
N1 N2 Zn1 111.75(16) . .
C12 C11 H11A 109.5 . .
C12 C11 H11B 109.5 . .
H11A C11 H11B 109.5 . .
C12 C11 H11C 109.5 . .
H11A C11 H11C 109.5 . .
H11B C11 H11C 109.5 . .
C32 C31 H31A 109.5 . .
C32 C31 H31B 109.5 . .
H31A C31 H31B 109.5 . .
C32 C31 H31C 109.5 . .
H31A C31 H31C 109.5 . .
H31B C31 H31C 109.5 . .
C32 C33 C34 105.9(3) . .
C32 C33 H33 127.0 . .
C34 C33 H33 127.0 . .
C32 N7 N8 113.5(2) . .
C32 N7 H7A 123.3 . .
N8 N7 H7A 123.3 . .
C24 N6 N5 106.6(2) . .
C24 N6 Zn1 140.29(18) . .
N5 N6 Zn1 111.65(16) . .
C2 C3 C4 106.2(3) . .
C2 C3 H3 126.9 . .
C4 C3 H3 126.9 . .
C10 C5 C6 118.3(3) . .
C10 C5 C4 121.1(3) . .
C6 C5 C4 120.4(3) . .
C9 C10 C5 120.3(3) . .
C9 C10 H10 119.8 . .
C5 C10 H10 119.8 . .
C7 C6 C5 120.8(3) . .
C7 C6 H6 119.6 . .
C5 C6 H6 119.6 . .
N7 C32 C33 105.8(3) . .
N7 C32 C31 122.1(3) . .
C33 C32 C31 132.0(3) . .
O1 C45 C44 119.7(3) . .
O1 C45 C46 112.2(3) . .
C44 C45 C46 128.1(3) . .
C45 C44 C43 121.8(3) . .
C45 C44 H44 119.1 . .
C43 C44 H44 119.1 . .
C44 C43 C42 117.9(3) . .
C44 C43 S2 122.5(2) . .
C42 C43 S2 119.7(2) . .
C45 C46 H46A 109.5 . .
C45 C46 H46B 109.5 . .
H46A C46 H46B 109.5 . .
C45 C46 H46C 109.5 . .
H46A C46 H46C 109.5 . .
H46B C46 H46C 109.5 . .
N4 C14 C13 109.5(3) . .
N4 C14 C15 121.4(2) . .
C13 C14 C15 129.0(3) . .
C12 C13 C14 106.1(3) . .
C12 C13 H13 127.0 . .
C14 C13 H13 127.0 . .
N3 C12 C13 107.9(2) . .
N3 C12 C11 122.6(3) . .
C13 C12 C11 129.6(3) . .
N3 B1 N1 107.8(2) . .
N3 B1 N5 110.2(2) . .
N1 B1 N5 110.0(2) . .
N3 B1 H1 109.6 . .
N1 B1 H1 109.6 . .
N5 B1 H1 109.6 . .
N6 C24 C23 109.4(2) . .
N6 C24 C25 123.4(2) . .
C23 C24 C25 127.2(3) . .
C30 C25 C26 118.3(3) . .
C30 C25 C24 123.6(3) . .
C26 C25 C24 118.1(2) . .
C27 C26 C25 120.2(3) . .
C27 C26 H26 119.9 . .
C25 C26 H26 119.9 . .
C28 C27 C26 120.6(3) . .
C28 C27 H27 119.7 . .
C26 C27 H27 119.7 . .
C29 C28 C27 119.6(3) . .
C29 C28 H28 120.2 . .
C27 C28 H28 120.2 . .
C28 C29 C30 119.9(3) . .
C28 C29 H29 120.0 . .
C30 C29 H29 120.0 . .
C25 C30 C29 121.2(3) . .
C25 C30 H30 119.4 . .
C29 C30 H30 119.4 . .
C22 C23 C24 106.7(3) . .
C22 C23 H23 126.7 . .
C24 C23 H23 126.7 . .
N5 C22 C23 107.9(2) . .
N5 C22 C21 123.4(3) . .
C23 C22 C21 128.6(3) . .
C22 C21 H21A 109.5 . .
C22 C21 H21B 109.5 . .
H21A C21 H21B 109.5 . .
C22 C21 H21C 109.5 . .
H21A C21 H21C 109.5 . .
H21B C21 H21C 109.5 . .
C2 N1 N2 110.0(2) . .
C2 N1 B1 128.3(2) . .
N2 N1 B1 121.3(2) . .
N2 C4 C3 109.7(3) . .
N2 C4 C5 122.4(2) . .
C3 C4 C5 127.7(3) . .
N1 C2 C3 107.7(2) . .
N1 C2 C1 123.2(3) . .
C3 C2 C1 129.2(3) . .
C2 C1 H1A 109.5 . .
C2 C1 H1B 109.5 . .
H1A C1 H1B 109.5 . .
C2 C1 H1C 109.5 . .
H1A C1 H1C 109.5 . .
H1B C1 H1C 109.5 . .
C8 C9 C10 120.3(3) . .
C8 C9 H9 119.9 . .
C10 C9 H9 119.9 . .
C7 C8 C9 119.8(3) . .
C7 C8 H8 120.1 . .
C9 C8 H8 120.1 . .
C8 C7 C6 120.4(3) . .
C8 C7 H7 119.8 . .
C6 C7 H7 119.8 . .
C20 C15 C16 118.8(3) . .
C20 C15 C14 121.2(3) . .
C16 C15 C14 120.0(3) . .
C17 C16 C15 120.2(3) . .
C17 C16 H16 119.9 . .
C15 C16 H16 119.9 . .
C18 C17 C16 120.4(3) . .
C18 C17 H17 119.8 . .
C16 C17 H17 119.8 . .
C19 C18 C17 119.8(3) . .
C19 C18 H18 120.1 . .
C17 C18 H18 120.1 . .
C18 C19 C20 119.9(3) . .
C18 C19 H19 120.1 . .
C20 C19 H19 120.1 . .
C15 C20 C19 120.8(3) . .
C15 C20 H20 119.6 . .
C19 C20 H20 119.6 . .
C48 C47 C49 118.4(6) . 2_775
C48 C47 H47 120.8 . .
C49 C47 H47 120.8 2_775 .
C47 C48 C49 122.1(6) . .
C47 C48 H48 118.9 . .
C49 C48 H48 118.9 . .
C47 C49 C48 119.3(5) 2_775 .
C47 C49 H49 120.3 2_775 .
C48 C49 H49 120.3 . .
N8 C34 C33 110.4(3) . .
N8 C34 C35 119.4(3) . .
C33 C34 C35 130.2(3) . .
C36 C35 C40 117.5(3) . .
C36 C35 C34 121.9(3) . .
C40 C35 C34 120.6(3) . .
C39 C40 C35 121.5(3) . .
C39 C40 H40 119.2 . .
C35 C40 H40 119.2 . .
C40 C39 C38 120.3(3) . .
C40 C39 H39 119.9 . .
C38 C39 H39 119.9 . .
C37 C38 C39 119.5(3) . .
C37 C38 H38 120.3 . .
C39 C38 H38 120.3 . .
C38 C37 C36 120.5(3) . .
C38 C37 H37 119.7 . .
C36 C37 H37 119.7 . .
C37 C36 C35 120.7(3) . .
C37 C36 H36 119.6 . .
C35 C36 H36 119.6 . .
C34 N8 N7 104.4(2) . .
O2 C42 C41 121.7(3) . .
O2 C42 C43 121.8(2) . .
C41 C42 C43 116.5(2) . .

loop_
_geom_bond_atom_site_label_1
_geom_bond_atom_site_label_2
_geom_bond_distance
_geom_bond_site_symmetry_2
Zn1 N4 2.079(2) .
Zn1 O2 2.0875(18) .
Zn1 N6 2.092(2) .
Zn1 N2 2.182(2) .
Zn1 S2 2.3504(8) .
O2 C42 1.308(3) .
S2 C43 1.710(3) .
C41 O1 1.349(3) .
C41 C42 1.371(4) .
C41 H41 0.9300 .
O1 C45 1.346(3) .
N4 C14 1.340(4) .
N4 N3 1.369(3) .
N3 C12 1.350(4) .
N3 B1 1.531(4) .
N5 C22 1.360(4) .
N5 N6 1.379(3) .
N5 B1 1.554(4) .
N2 C4 1.342(4) .
N2 N1 1.375(3) .
C11 C12 1.505(4) .
C11 H11A 0.9600 .
C11 H11B 0.9600 .
C11 H11C 0.9600 .
C31 C32 1.490(4) .
C31 H31A 0.9600 .
C31 H31B 0.9600 .
C31 H31C 0.9600 .
C33 C32 1.370(4) .
C33 C34 1.410(4) .
C33 H33 0.9300 .
N7 C32 1.338(4) .
N7 N8 1.353(3) .
N7 H7A 0.8600 .
N6 C24 1.341(4) .
C3 C2 1.376(4) .
C3 C4 1.398(4) .
C3 H3 0.9300 .
C5 C10 1.389(4) .
C5 C6 1.390(4) .
C5 C4 1.468(4) .
C10 C9 1.385(4) .
C10 H10 0.9300 .
C6 C7 1.383(5) .
C6 H6 0.9300 .
C45 C44 1.356(4) .
C45 C46 1.482(4) .
C44 C43 1.404(4) .
C44 H44 0.9300 .
C43 C42 1.436(4) .
C46 H46A 0.9600 .
C46 H46B 0.9600 .
C46 H46C 0.9600 .
C14 C13 1.394(4) .
C14 C15 1.476(4) .
C13 C12 1.375(4) .
C13 H13 0.9300 .
B1 N1 1.540(4) .
B1 H1 0.9800 .
C24 C23 1.398(4) .
C24 C25 1.485(4) .
C25 C30 1.377(4) .
C25 C26 1.393(4) .
C26 C27 1.378(4) .
C26 H26 0.9300 .
C27 C28 1.376(4) .
C27 H27 0.9300 .
C28 C29 1.371(4) .
C28 H28 0.9300 .
C29 C30 1.382(4) .
C29 H29 0.9300 .
C30 H30 0.9300 .
C23 C22 1.361(4) .
C23 H23 0.9300 .
C22 C21 1.499(4) .
C21 H21A 0.9600 .
C21 H21B 0.9600 .
C21 H21C 0.9600 .
N1 C2 1.352(4) .
C2 C1 1.498(4) .
C1 H1A 0.9600 .
C1 H1B 0.9600 .
C1 H1C 0.9600 .
C9 C8 1.384(5) .
C9 H9 0.9300 .
C8 C7 1.358(5) .
C8 H8 0.9300 .
C7 H7 0.9300 .
C15 C20 1.383(4) .
C15 C16 1.389(4) .
C16 C17 1.380(4) .
C16 H16 0.9300 .
C17 C18 1.379(5) .
C17 H17 0.9300 .
C18 C19 1.374(5) .
C18 H18 0.9300 .
C19 C20 1.384(4) .
C19 H19 0.9300 .
C20 H20 0.9300 .
C47 C48 1.254(7) .
C47 C49 1.372(8) 2_775
C47 H47 0.9300 .
C48 C49 1.432(7) .
C48 H48 0.9300 .
C49 C47 1.372(8) 2_775
C49 H49 0.9300 .
C34 N8 1.332(4) .
C34 C35 1.459(4) .
C35 C36 1.393(4) .
C35 C40 1.397(4) .
C40 C39 1.360(5) .
C40 H40 0.9300 .
C39 C38 1.383(5) .
C39 H39 0.9300 .
C38 C37 1.371(5) .
C38 H38 0.9300 .
C37 C36 1.380(5) .
C37 H37 0.9300 .
C36 H36 0.9300 .

loop_
_geom_torsion_atom_site_label_1
_geom_torsion_atom_site_label_2
_geom_torsion_atom_site_label_3
_geom_torsion_atom_site_label_4
_geom_torsion
_geom_torsion_site_symmetry_1
_geom_torsion_site_symmetry_4
N4 Zn1 O2 C42 -114.40(18) . .
N6 Zn1 O2 C42 148.21(18) . .
N2 Zn1 O2 C42 -148.2(8) . .
S2 Zn1 O2 C42 13.86(17) . .
N4 Zn1 S2 C43 73.36(12) . .
O2 Zn1 S2 C43 -9.69(11) . .
N6 Zn1 S2 C43 -100.08(13) . .
N2 Zn1 S2 C43 168.55(11) . .
C42 C41 O1 C45 -0.3(4) . .
O2 Zn1 N4 C14 39.2(3) . .
N6 Zn1 N4 C14 133.0(3) . .
N2 Zn1 N4 C14 -143.9(3) . .
S2 Zn1 N4 C14 -42.3(3) . .
O2 Zn1 N4 N3 -125.29(19) . .
N6 Zn1 N4 N3 -31.57(19) . .
N2 Zn1 N4 N3 51.60(19) . .
S2 Zn1 N4 N3 153.15(15) . .
C14 N4 N3 C12 0.9(3) . .
Zn1 N4 N3 C12 169.61(18) . .
C14 N4 N3 B1 -178.1(2) . .
Zn1 N4 N3 B1 -9.3(3) . .
N4 Zn1 N2 C4 116.7(3) . .
O2 Zn1 N2 C4 150.5(7) . .
N6 Zn1 N2 C4 -145.4(3) . .
S2 Zn1 N2 C4 -11.3(3) . .
N4 Zn1 N2 N1 -40.93(18) . .
O2 Zn1 N2 N1 -7.2(9) . .
N6 Zn1 N2 N1 56.92(17) . .
S2 Zn1 N2 N1 -168.94(16) . .
C22 N5 N6 C24 1.9(3) . .
B1 N5 N6 C24 -172.9(2) . .
C22 N5 N6 Zn1 -167.37(17) . .
B1 N5 N6 Zn1 17.9(3) . .
N4 Zn1 N6 C24 -137.3(3) . .
O2 Zn1 N6 C24 -49.0(3) . .
N2 Zn1 N6 C24 136.0(3) . .
S2 Zn1 N6 C24 37.5(3) . .
N4 Zn1 N6 N5 26.46(18) . .
O2 Zn1 N6 N5 114.73(17) . .
N2 Zn1 N6 N5 -60.22(17) . .
S2 Zn1 N6 N5 -158.77(13) . .
C6 C5 C10 C9 1.4(5) . .
C4 C5 C10 C9 176.8(3) . .
C10 C5 C6 C7 -2.4(5) . .
C4 C5 C6 C7 -177.8(3) . .
N8 N7 C32 C33 -0.4(3) . .
N8 N7 C32 C31 178.3(3) . .
C34 C33 C32 N7 0.6(3) . .
C34 C33 C32 C31 -177.9(3) . .
C41 O1 C45 C44 1.3(4) . .
C41 O1 C45 C46 -178.6(2) . .
O1 C45 C44 C43 0.4(4) . .
C46 C45 C44 C43 -179.7(3) . .
C45 C44 C43 C42 -2.9(4) . .
C45 C44 C43 S2 176.2(2) . .
Zn1 S2 C43 C44 -172.3(2) . .
Zn1 S2 C43 C42 6.8(2) . .
N3 N4 C14 C13 -0.2(3) . .
Zn1 N4 C14 C13 -165.7(2) . .
N3 N4 C14 C15 -178.5(2) . .
Zn1 N4 C14 C15 16.0(4) . .
N4 C14 C13 C12 -0.6(3) . .
C15 C14 C13 C12 177.6(3) . .
N4 N3 C12 C13 -1.2(3) . .
B1 N3 C12 C13 177.5(3) . .
N4 N3 C12 C11 178.7(3) . .
B1 N3 C12 C11 -2.6(5) . .
C14 C13 C12 N3 1.1(3) . .
C14 C13 C12 C11 -178.8(3) . .
C12 N3 B1 N1 124.7(3) . .
N4 N3 B1 N1 -56.7(3) . .
C12 N3 B1 N5 -115.3(3) . .
N4 N3 B1 N5 63.3(3) . .
C22 N5 B1 N3 115.6(3) . .
N6 N5 B1 N3 -70.6(3) . .
C22 N5 B1 N1 -125.7(3) . .
N6 N5 B1 N1 48.0(3) . .
N5 N6 C24 C23 -1.5(3) . .
Zn1 N6 C24 C23 162.8(2) . .
N5 N6 C24 C25 176.7(2) . .
Zn1 N6 C24 C25 -19.0(4) . .
N6 C24 C25 C30 8.0(4) . .
C23 C24 C25 C30 -174.2(3) . .
N6 C24 C25 C26 -170.6(3) . .
C23 C24 C25 C26 7.2(4) . .
C30 C25 C26 C27 1.5(5) . .
C24 C25 C26 C27 -179.8(3) . .
C25 C26 C27 C28 -0.6(5) . .
C26 C27 C28 C29 -0.1(5) . .
C27 C28 C29 C30 -0.3(5) . .
C26 C25 C30 C29 -1.9(5) . .
C24 C25 C30 C29 179.5(3) . .
C28 C29 C30 C25 1.3(5) . .
N6 C24 C23 C22 0.5(3) . .
C25 C24 C23 C22 -177.6(3) . .
N6 N5 C22 C23 -1.6(3) . .
B1 N5 C22 C23 172.7(3) . .
N6 N5 C22 C21 175.2(2) . .
B1 N5 C22 C21 -10.4(4) . .
C24 C23 C22 N5 0.7(3) . .
C24 C23 C22 C21 -175.9(3) . .
C4 N2 N1 C2 -1.7(3) . .
Zn1 N2 N1 C2 163.26(18) . .
C4 N2 N1 B1 -174.5(2) . .
Zn1 N2 N1 B1 -9.5(3) . .
N3 B1 N1 C2 -102.8(3) . .
N5 B1 N1 C2 137.1(3) . .
N3 B1 N1 N2 68.6(3) . .
N5 B1 N1 N2 -51.6(3) . .
N1 N2 C4 C3 2.0(3) . .
Zn1 N2 C4 C3 -156.4(2) . .
N1 N2 C4 C5 -173.0(2) . .
Zn1 N2 C4 C5 28.5(4) . .
C2 C3 C4 N2 -1.6(3) . .
C2 C3 C4 C5 173.1(3) . .
C10 C5 C4 N2 45.1(4) . .
C6 C5 C4 N2 -139.6(3) . .
C10 C5 C4 C3 -129.0(3) . .
C6 C5 C4 C3 46.3(4) . .
N2 N1 C2 C3 0.7(3) . .
B1 N1 C2 C3 172.8(3) . .
N2 N1 C2 C1 -179.9(2) . .
B1 N1 C2 C1 -7.8(5) . .
C4 C3 C2 N1 0.5(3) . .
C4 C3 C2 C1 -178.8(3) . .
C5 C10 C9 C8 0.5(5) . .
C10 C9 C8 C7 -1.5(5) . .
C9 C8 C7 C6 0.5(6) . .
C5 C6 C7 C8 1.5(6) . .
N4 C14 C15 C20 47.3(4) . .
C13 C14 C15 C20 -130.7(3) . .
N4 C14 C15 C16 -132.5(3) . .
C13 C14 C15 C16 49.5(4) . .
C20 C15 C16 C17 -1.1(4) . .
C14 C15 C16 C17 178.7(3) . .
C15 C16 C17 C18 1.0(5) . .
C16 C17 C18 C19 -0.4(5) . .
C17 C18 C19 C20 -0.1(5) . .
C16 C15 C20 C19 0.6(4) . .
C14 C15 C20 C19 -179.2(3) . .
C18 C19 C20 C15 0.0(4) . .
C49 C47 C48 C49 -4.0(10) 2_775 .
C47 C48 C49 C47 4.1(11) . 2_775
C32 C33 C34 N8 -0.6(3) . .
C32 C33 C34 C35 -179.3(3) . .
N8 C34 C35 C36 -179.1(3) . .
C33 C34 C35 C36 -0.5(5) . .
N8 C34 C35 C40 0.2(4) . .
C33 C34 C35 C40 178.8(3) . .
C36 C35 C40 C39 0.7(5) . .
C34 C35 C40 C39 -178.6(3) . .
C35 C40 C39 C38 -0.4(5) . .
C40 C39 C38 C37 0.3(6) . .
C39 C38 C37 C36 -0.5(7) . .
C38 C37 C36 C35 0.8(7) . .
C40 C35 C36 C37 -0.9(5) . .
C34 C35 C36 C37 178.4(3) . .
C33 C34 N8 N7 0.4(3) . .
C35 C34 N8 N7 179.2(2) . .
C32 N7 N8 C34 0.0(3) . .
Zn1 O2 C42 C41 165.2(2) . .
Zn1 O2 C42 C43 -13.8(3) . .
O1 C41 C42 O2 178.8(2) . .
O1 C41 C42 C43 -2.2(4) . .
C44 C43 C42 O2 -177.4(2) . .
S2 C43 C42 O2 3.5(4) . .
C44 C43 C42 C41 3.6(4) . .
S2 C43 C42 C41 -175.5(2) . .
